data_4107551
loop_
_publ_author_name
'Seth B. Harkins'
'Neal P. Mankad'
'Alexander J. M. Miller'
'Robert K. Szilagyi'
'Jonas C. Peters'

_publ_contact_author 'Jonas C. Peters'
_publ_contact_author_email jcpeters@mit.edu
_publ_section_title
;
 Probing the Electronic Structures of [Cu2(\m-XR2)]n+ Diamond Cores as a
 Function of the Bridging X Atom (X = N or P) and Charge (n= 0, 1, 2)
;
_journal_name_full 'Journal of the American Chemical Society'
_journal_page_first 3478
_journal_page_last 3485
_journal_paper_doi 10.1021/ja076537v
_journal_volume 130
_journal_year 2008
_chemical_formula_moiety 'C72 H120 Cu2 N2 P4, (C4 H8 O)2'
_chemical_formula_sum 'C80 H136 Cu2 N2 O2 P4'
_chemical_formula_weight 1408.87
_chemical_name_common {(PNP-2)Cu}2
_space_group_IT_number 14
_symmetry_cell_setting monoclinic
_symmetry_Int_Tables_number 14
_symmetry_space_group_name_Hall '-P 2ybc'
_symmetry_space_group_name_H-M 'P 1 21/c 1'
_atom_sites_solution_hydrogens geom
_atom_sites_solution_primary direct
_atom_sites_solution_secondary difmap
_audit_creation_method SHELXL-97
_cell_angle_alpha 90.00
_cell_angle_beta 94.816(2)
_cell_angle_gamma 90.00
_cell_formula_units_Z 4
_cell_length_a 23.078(2)
_cell_length_b 18.2536(18)
_cell_length_c 19.151(2)
_cell_measurement_reflns_used 5188
_cell_measurement_temperature 100(2)
_cell_measurement_theta_max 24.70
_cell_measurement_theta_min 2.23
_cell_volume 8039.0(13)
_computing_cell_refinement 'Bruker SMART'
_computing_data_collection 'Bruker SMART'
_computing_data_reduction 'Bruker SAINT'
_computing_molecular_graphics 'Bruker SHELXTL'
_computing_publication_material 'Bruker SHELXTL'
_computing_structure_refinement 'SHELXL-97 (Sheldrick, 1997)'
_computing_structure_solution 'SHELXS-97 (Sheldrick, 1990)'
_diffrn_ambient_temperature 100(2)
_diffrn_measured_fraction_theta_full 0.896
_diffrn_measured_fraction_theta_max 0.896
_diffrn_measurement_device_type 'CCD area detector'
_diffrn_measurement_method 'phi and omega scans'
_diffrn_radiation_monochromator graphite
_diffrn_radiation_probe x-ray
_diffrn_radiation_type MoK\a
_diffrn_radiation_wavelength 0.71073
_diffrn_reflns_av_R_equivalents 0.1135
_diffrn_reflns_av_sigmaI/netI 0.2069
_diffrn_reflns_limit_h_max 28
_diffrn_reflns_limit_h_min -31
_diffrn_reflns_limit_k_max 23
_diffrn_reflns_limit_k_min -23
_diffrn_reflns_limit_l_max 20
_diffrn_reflns_limit_l_min -25
_diffrn_reflns_number 49132
_diffrn_reflns_theta_full 28.52
_diffrn_reflns_theta_max 28.52
_diffrn_reflns_theta_min 1.42
_diffrn_source 'fine-focus sealed tube'
_exptl_absorpt_coefficient_mu 0.652
_exptl_absorpt_correction_type none
_exptl_crystal_colour yellow
_exptl_crystal_density_diffrn 1.164
_exptl_crystal_density_meas 0
_exptl_crystal_description block
_exptl_crystal_F_000 3056
_exptl_crystal_recrystallization_method 'petroleum ether evaporation'
_exptl_crystal_size_max 0.34
_exptl_crystal_size_mid 0.30
_exptl_crystal_size_min 0.24
_refine_diff_density_max 1.518
_refine_diff_density_min -1.264
_refine_diff_density_rms 0.108
_refine_ls_extinction_method none
_refine_ls_goodness_of_fit_ref 1.006
_refine_ls_hydrogen_treatment mixed
_refine_ls_matrix_type full
_refine_ls_number_parameters 839
_refine_ls_number_reflns 18310
_refine_ls_number_restraints 0
_refine_ls_restrained_S_all 1.006
_refine_ls_R_factor_all 0.1644
_refine_ls_R_factor_gt 0.0594
_refine_ls_shift/su_max 0.001
_refine_ls_shift/su_mean 0.000
_refine_ls_structure_factor_coef Fsqd
_refine_ls_weighting_details 'calc w=1/[\s^2^(Fo^2^)+(0.0200P)^2^+0.0000P] where P=(Fo^2^+2Fc^2^)/3'
_refine_ls_weighting_scheme calc
_refine_ls_wR_factor_gt 0.1007
_refine_ls_wR_factor_ref 0.1209
_reflns_number_gt 7961
_reflns_number_total 18310
_reflns_threshold_expression >2sigma(I)
_cod_data_source_file ja076537v-file001_2.cif
_cod_data_source_block c:\data\xray\sbh52\sbh52
_cod_original_cell_volume 8039.1(14)
_cod_original_sg_symbol_H-M 'P 21/c'
_cod_database_code 4107551

loop_
_symmetry_equiv_pos_as_xyz
'x, y, z'
'-x, y+1/2, -z+1/2'
'-x, -y, -z'
'x, -y-1/2, z-1/2'

loop_
_atom_site_label
_atom_site_type_symbol
_atom_site_fract_x
_atom_site_fract_y
_atom_site_fract_z
_atom_site_U_iso_or_equiv
_atom_site_adp_type
_atom_site_occupancy
_atom_site_symmetry_multiplicity
_atom_site_calc_flag
_atom_site_refinement_flags
Cu1 Cu 0.23927(2) 0.56312(2) 0.24058(3) 0.01220(13) Uani 1 1 d .
Cu2 Cu 0.23298(2) 0.41387(3) 0.24063(3) 0.01279(13) Uani 1 1 d .
N1 N 0.29527(13) 0.48303(17) 0.19701(16) 0.0098(8) Uani 1 1 d .
N2 N 0.17988(13) 0.49401(17) 0.28974(17) 0.0108(8) Uani 1 1 d .
O1 O 0.4987(3) 0.1533(4) 0.3801(4) 0.172(3) Uani 1 1 d .
O2 O 0.9545(2) 0.0670(3) 0.9499(3) 0.120(2) Uani 1 1 d .
P1 P 0.21901(5) 0.60678(6) 0.13238(6) 0.0113(3) Uani 1 1 d .
P2 P 0.30470(5) 0.36456(6) 0.30998(6) 0.0130(3) Uani 1 1 d .
P3 P 0.15358(5) 0.37934(6) 0.17611(6) 0.0116(3) Uani 1 1 d .
P4 P 0.26603(5) 0.61019(6) 0.34664(6) 0.0120(3) Uani 1 1 d .
C1 C 0.26019(17) 0.5413(2) 0.0850(2) 0.0090(10) Uani 1 1 d .
C2 C 0.29468(17) 0.4895(2) 0.1239(2) 0.0117(10) Uani 1 1 d .
C3 C 0.33005(17) 0.4432(2) 0.0851(2) 0.0142(10) Uani 1 1 d .
H3 H 0.3523 0.4056 0.1089 0.017 Uiso 1 1 calc R
C4 C 0.33264(18) 0.4516(2) 0.0141(2) 0.0176(11) Uani 1 1 d .
H4 H 0.3576 0.4203 -0.0094 0.021 Uiso 1 1 calc R
C5 C 0.29999(17) 0.5045(2) -0.0253(2) 0.0136(10) Uani 1 1 d .
C6 C 0.26336(17) 0.5467(2) 0.0119(2) 0.0107(10) Uani 1 1 d .
H6 H 0.2389 0.5813 -0.0132 0.013 Uiso 1 1 calc R
C7 C 0.30786(18) 0.5156(2) -0.1028(2) 0.0168(10) Uani 1 1 d .
C8 C 0.36954(19) 0.5467(3) -0.1089(2) 0.0389(14) Uani 1 1 d .
H8A H 0.3732 0.5942 -0.0849 0.058 Uiso 1 1 calc R
H8B H 0.3761 0.5531 -0.1584 0.058 Uiso 1 1 calc R
H8C H 0.3985 0.5127 -0.0871 0.058 Uiso 1 1 calc R
C9 C 0.3019(2) 0.4441(3) -0.1437(2) 0.0378(14) Uani 1 1 d .
H9A H 0.3297 0.4083 -0.1227 0.057 Uiso 1 1 calc R
H9B H 0.3098 0.4530 -0.1925 0.057 Uiso 1 1 calc R
H9C H 0.2623 0.4251 -0.1422 0.057 Uiso 1 1 calc R
C10 C 0.2644(2) 0.5706(3) -0.1375(2) 0.0364(14) Uani 1 1 d .
H10A H 0.2247 0.5538 -0.1320 0.055 Uiso 1 1 calc R
H10B H 0.2701 0.5744 -0.1875 0.055 Uiso 1 1 calc R
H10C H 0.2705 0.6186 -0.1153 0.055 Uiso 1 1 calc R
C11 C 0.35196(18) 0.4731(2) 0.2310(2) 0.0124(10) Uani 1 1 d .
C12 C 0.36375(17) 0.4216(2) 0.2851(2) 0.0109(10) Uani 1 1 d .
C13 C 0.42172(17) 0.4126(2) 0.3132(2) 0.0146(10) Uani 1 1 d .
H13 H 0.4296 0.3763 0.3482 0.018 Uiso 1 1 calc R
C14 C 0.46804(17) 0.4536(2) 0.2927(2) 0.0135(10) Uani 1 1 d .
C15 C 0.45467(17) 0.5057(2) 0.2407(2) 0.0155(10) Uani 1 1 d .
H15 H 0.4848 0.5357 0.2254 0.019 Uiso 1 1 calc R
C16 C 0.39876(17) 0.5147(2) 0.2110(2) 0.0157(10) Uani 1 1 d .
H16 H 0.3916 0.5505 0.1754 0.019 Uiso 1 1 calc R
C17 C 0.53055(17) 0.4377(2) 0.3218(2) 0.0166(10) Uani 1 1 d .
C18 C 0.53474(18) 0.4225(2) 0.4002(2) 0.0294(13) Uani 1 1 d .
H18A H 0.5752 0.4114 0.4165 0.044 Uiso 1 1 calc R
H18B H 0.5100 0.3805 0.4095 0.044 Uiso 1 1 calc R
H18C H 0.5217 0.4657 0.4249 0.044 Uiso 1 1 calc R
C19 C 0.55233(19) 0.3695(2) 0.2840(3) 0.0315(13) Uani 1 1 d .
H19A H 0.5927 0.3593 0.3012 0.047 Uiso 1 1 calc R
H19B H 0.5501 0.3787 0.2334 0.047 Uiso 1 1 calc R
H19C H 0.5279 0.3272 0.2934 0.047 Uiso 1 1 calc R
C20 C 0.57084(17) 0.5026(2) 0.3087(2) 0.0273(12) Uani 1 1 d .
H20A H 0.5547 0.5476 0.3272 0.041 Uiso 1 1 calc R
H20B H 0.5739 0.5080 0.2582 0.041 Uiso 1 1 calc R
H20C H 0.6095 0.4935 0.3323 0.041 Uiso 1 1 calc R
C21 C 0.12118(17) 0.4930(2) 0.2614(2) 0.0096(9) Uani 1 1 d .
C22 C 0.10355(17) 0.4490(2) 0.2027(2) 0.0078(9) Uani 1 1 d .
C23 C 0.04472(18) 0.4500(2) 0.1756(2) 0.0140(10) Uani 1 1 d .
H23 H 0.0339 0.4216 0.1350 0.017 Uiso 1 1 calc R
C24 C 0.00188(16) 0.4901(2) 0.2052(2) 0.0119(9) Uani 1 1 d .
C25 C 0.02066(17) 0.5320(2) 0.2640(2) 0.0140(10) Uani 1 1 d .
H25 H -0.0071 0.5600 0.2865 0.017 Uiso 1 1 calc R
C26 C 0.07791(18) 0.5339(2) 0.2902(2) 0.0124(10) Uani 1 1 d .
H26 H 0.0885 0.5643 0.3295 0.015 Uiso 1 1 calc R
C27 C -0.06265(17) 0.4817(2) 0.1805(2) 0.0154(10) Uani 1 1 d .
C28 C -0.09564(17) 0.5542(2) 0.1878(2) 0.0207(11) Uani 1 1 d .
H28A H -0.1367 0.5473 0.1715 0.031 Uiso 1 1 calc R
H28B H -0.0787 0.5920 0.1594 0.031 Uiso 1 1 calc R
H28C H -0.0925 0.5694 0.2370 0.031 Uiso 1 1 calc R
C29 C -0.07266(18) 0.4567(2) 0.1037(2) 0.0270(12) Uani 1 1 d .
H29A H -0.0566 0.4075 0.0989 0.041 Uiso 1 1 calc R
H29B H -0.0533 0.4909 0.0737 0.041 Uiso 1 1 calc R
H29C H -0.1145 0.4560 0.0896 0.041 Uiso 1 1 calc R
C30 C -0.08896(18) 0.4238(2) 0.2266(2) 0.0246(12) Uani 1 1 d .
H30A H -0.0677 0.3776 0.2234 0.037 Uiso 1 1 calc R
H30B H -0.1299 0.4162 0.2105 0.037 Uiso 1 1 calc R
H30C H -0.0860 0.4406 0.2754 0.037 Uiso 1 1 calc R
C31 C 0.18741(16) 0.4974(2) 0.3637(2) 0.0093(9) Uani 1 1 d .
C32 C 0.22727(17) 0.5463(2) 0.3994(2) 0.0113(10) Uani 1 1 d .
C33 C 0.23333(17) 0.5478(2) 0.4724(2) 0.0098(10) Uani 1 1 d .
H33 H 0.2607 0.5808 0.4949 0.012 Uiso 1 1 calc R
C34 C 0.20136(17) 0.5036(2) 0.5138(2) 0.0123(10) Uani 1 1 d .
C35 C 0.16302(17) 0.4546(2) 0.4785(2) 0.0135(10) Uani 1 1 d .
H35 H 0.1408 0.4226 0.5049 0.016 Uiso 1 1 calc R
C36 C 0.15640(17) 0.4512(2) 0.4058(2) 0.0121(10) Uani 1 1 d .
H36 H 0.1301 0.4165 0.3839 0.015 Uiso 1 1 calc R
C37 C 0.20836(17) 0.5110(2) 0.5945(2) 0.0145(10) Uani 1 1 d .
C38 C 0.19090(19) 0.5898(2) 0.6142(2) 0.0251(12) Uani 1 1 d .
H38A H 0.1953 0.5954 0.6652 0.038 Uiso 1 1 calc R
H38B H 0.1503 0.5987 0.5970 0.038 Uiso 1 1 calc R
H38C H 0.2161 0.6251 0.5928 0.038 Uiso 1 1 calc R
C39 C 0.27210(17) 0.4982(2) 0.6215(2) 0.0244(11) Uani 1 1 d .
H39A H 0.2833 0.4480 0.6106 0.037 Uiso 1 1 calc R
H39B H 0.2767 0.5057 0.6723 0.037 Uiso 1 1 calc R
H39C H 0.2970 0.5328 0.5988 0.037 Uiso 1 1 calc R
C40 C 0.17038(18) 0.4565(2) 0.6306(2) 0.0226(12) Uani 1 1 d .
H40A H 0.1804 0.4065 0.6174 0.034 Uiso 1 1 calc R
H40B H 0.1294 0.4660 0.6159 0.034 Uiso 1 1 calc R
H40C H 0.1770 0.4621 0.6815 0.034 Uiso 1 1 calc R
C41 C 0.14681(16) 0.6037(2) 0.0837(2) 0.0125(10) Uani 1 1 d .
H41A H 0.1506 0.6246 0.0366 0.015 Uiso 1 1 calc R
H41B H 0.1359 0.5516 0.0771 0.015 Uiso 1 1 calc R
C42 C 0.09596(18) 0.6430(2) 0.1149(2) 0.0148(10) Uani 1 1 d .
H42 H 0.0928 0.6234 0.1632 0.018 Uiso 1 1 calc R
C43 C 0.10424(18) 0.7260(2) 0.1202(2) 0.0185(11) Uani 1 1 d .
H43A H 0.1077 0.7463 0.0734 0.028 Uiso 1 1 calc R
H43B H 0.1396 0.7369 0.1503 0.028 Uiso 1 1 calc R
H43C H 0.0707 0.7480 0.1403 0.028 Uiso 1 1 calc R
C44 C 0.24899(17) 0.6936(2) 0.1008(2) 0.0141(10) Uani 1 1 d .
H44A H 0.2410 0.6957 0.0492 0.017 Uiso 1 1 calc R
H44B H 0.2280 0.7348 0.1208 0.017 Uiso 1 1 calc R
C45 C 0.31373(19) 0.7046(2) 0.1185(2) 0.0203(11) Uani 1 1 d .
H45 H 0.3336 0.6566 0.1124 0.024 Uiso 1 1 calc R
C46 C 0.33838(19) 0.7598(2) 0.0695(2) 0.0299(13) Uani 1 1 d .
H46A H 0.3196 0.8074 0.0747 0.045 Uiso 1 1 calc R
H46B H 0.3311 0.7429 0.0210 0.045 Uiso 1 1 calc R
H46C H 0.3804 0.7646 0.0812 0.045 Uiso 1 1 calc R
C47 C 0.3265(3) 0.7284(3) 0.1939(3) 0.074(2) Uani 1 1 d .
H47A H 0.3687 0.7319 0.2048 0.111 Uiso 1 1 calc R
H47B H 0.3105 0.6923 0.2250 0.111 Uiso 1 1 calc R
H47C H 0.3087 0.7763 0.2007 0.111 Uiso 1 1 calc R
C48 C 0.30148(17) 0.3702(2) 0.4052(2) 0.0167(11) Uani 1 1 d .
H48A H 0.2940 0.4221 0.4165 0.020 Uiso 1 1 calc R
H48B H 0.2669 0.3421 0.4168 0.020 Uiso 1 1 calc R
C49 C 0.35314(19) 0.3444(2) 0.4564(2) 0.0187(11) Uani 1 1 d .
H49 H 0.3807 0.3163 0.4291 0.022 Uiso 1 1 calc R
C50 C 0.3315(2) 0.2937(3) 0.5119(2) 0.0372(14) Uani 1 1 d .
H50A H 0.3011 0.3185 0.5358 0.056 Uiso 1 1 calc R
H50B H 0.3639 0.2811 0.5462 0.056 Uiso 1 1 calc R
H50C H 0.3157 0.2489 0.4895 0.056 Uiso 1 1 calc R
C51 C 0.38579(19) 0.4097(2) 0.4908(2) 0.0320(13) Uani 1 1 d .
H51A H 0.3981 0.4426 0.4544 0.048 Uiso 1 1 calc R
H51B H 0.4201 0.3922 0.5196 0.048 Uiso 1 1 calc R
H51C H 0.3602 0.4362 0.5204 0.048 Uiso 1 1 calc R
C52 C 0.33304(18) 0.2714(2) 0.3002(2) 0.0157(10) Uani 1 1 d .
H52A H 0.3733 0.2693 0.3225 0.019 Uiso 1 1 calc R
H52B H 0.3092 0.2369 0.3256 0.019 Uiso 1 1 calc R
C53 C 0.33329(18) 0.2455(2) 0.2236(2) 0.0208(11) Uani 1 1 d .
H53 H 0.3410 0.2885 0.1933 0.025 Uiso 1 1 calc R
C54 C 0.3807(2) 0.1879(3) 0.2168(3) 0.0482(16) Uani 1 1 d .
H54A H 0.3766 0.1488 0.2511 0.072 Uiso 1 1 calc R
H54B H 0.4190 0.2109 0.2255 0.072 Uiso 1 1 calc R
H54C H 0.3769 0.1672 0.1695 0.072 Uiso 1 1 calc R
C55 C 0.2738(2) 0.2135(3) 0.1995(3) 0.0445(15) Uani 1 1 d .
H55A H 0.2732 0.1991 0.1501 0.067 Uiso 1 1 calc R
H55B H 0.2437 0.2503 0.2050 0.067 Uiso 1 1 calc R
H55C H 0.2665 0.1704 0.2280 0.067 Uiso 1 1 calc R
C56 C 0.10974(18) 0.2971(2) 0.1922(2) 0.0187(11) Uani 1 1 d .
H56A H 0.0746 0.2974 0.1588 0.022 Uiso 1 1 calc R
H56B H 0.1327 0.2530 0.1822 0.022 Uiso 1 1 calc R
C57 C 0.09074(19) 0.2908(2) 0.2668(2) 0.0219(12) Uani 1 1 d .
H57 H 0.0799 0.3408 0.2826 0.026 Uiso 1 1 calc R
C58 C 0.13912(19) 0.2622(2) 0.3175(2) 0.0265(12) Uani 1 1 d .
H58A H 0.1276 0.2660 0.3654 0.040 Uiso 1 1 calc R
H58B H 0.1744 0.2913 0.3132 0.040 Uiso 1 1 calc R
H58C H 0.1469 0.2108 0.3067 0.040 Uiso 1 1 calc R
C59 C 0.03657(19) 0.2418(2) 0.2656(3) 0.0327(13) Uani 1 1 d .
H59A H 0.0456 0.1934 0.2475 0.049 Uiso 1 1 calc R
H59B H 0.0050 0.2640 0.2354 0.049 Uiso 1 1 calc R
H59C H 0.0246 0.2369 0.3133 0.049 Uiso 1 1 calc R
C60 C 0.14830(17) 0.3849(2) 0.0797(2) 0.0134(10) Uani 1 1 d .
H60A H 0.1075 0.3749 0.0622 0.016 Uiso 1 1 calc R
H60B H 0.1571 0.4359 0.0665 0.016 Uiso 1 1 calc R
C61 C 0.18768(19) 0.3334(2) 0.0409(2) 0.0189(11) Uani 1 1 d .
H61 H 0.2280 0.3362 0.0643 0.023 Uiso 1 1 calc R
C62 C 0.1888(2) 0.3599(2) -0.0338(2) 0.0305(13) Uani 1 1 d .
H62A H 0.1494 0.3574 -0.0574 0.046 Uiso 1 1 calc R
H62B H 0.2149 0.3288 -0.0587 0.046 Uiso 1 1 calc R
H62C H 0.2026 0.4107 -0.0338 0.046 Uiso 1 1 calc R
C63 C 0.1680(2) 0.2537(2) 0.0400(3) 0.0332(14) Uani 1 1 d .
H63A H 0.1726 0.2339 0.0878 0.050 Uiso 1 1 calc R
H63B H 0.1917 0.2251 0.0098 0.050 Uiso 1 1 calc R
H63C H 0.1271 0.2507 0.0221 0.050 Uiso 1 1 calc R
C64 C 0.23736(17) 0.6978(2) 0.3793(2) 0.0143(10) Uani 1 1 d .
H64A H 0.2511 0.7032 0.4294 0.017 Uiso 1 1 calc R
H64B H 0.2539 0.7387 0.3535 0.017 Uiso 1 1 calc R
C65 C 0.17097(18) 0.7042(2) 0.3717(2) 0.0154(11) Uani 1 1 d .
H65 H 0.1544 0.6569 0.3873 0.019 Uiso 1 1 calc R
C66 C 0.1477(2) 0.7175(3) 0.2957(2) 0.0325(13) Uani 1 1 d .
H66A H 0.1051 0.7185 0.2924 0.049 Uiso 1 1 calc R
H66B H 0.1608 0.6780 0.2661 0.049 Uiso 1 1 calc R
H66C H 0.1623 0.7645 0.2797 0.049 Uiso 1 1 calc R
C67 C 0.15074(19) 0.7649(2) 0.4183(2) 0.0234(12) Uani 1 1 d .
H67A H 0.1696 0.8110 0.4071 0.035 Uiso 1 1 calc R
H67B H 0.1611 0.7525 0.4676 0.035 Uiso 1 1 calc R
H67C H 0.1085 0.7704 0.4103 0.035 Uiso 1 1 calc R
C68 C 0.34016(16) 0.6048(2) 0.3900(2) 0.0138(10) Uani 1 1 d .
H68A H 0.3384 0.6208 0.4392 0.017 Uiso 1 1 calc R
H68B H 0.3518 0.5526 0.3913 0.017 Uiso 1 1 calc R
C69 C 0.38936(18) 0.6488(2) 0.3590(2) 0.0180(11) Uani 1 1 d .
H69 H 0.3888 0.6372 0.3079 0.022 Uiso 1 1 calc R
C70 C 0.38333(18) 0.7319(2) 0.3670(2) 0.0220(12) Uani 1 1 d .
H70A H 0.3818 0.7442 0.4167 0.033 Uiso 1 1 calc R
H70B H 0.3475 0.7485 0.3406 0.033 Uiso 1 1 calc R
H70C H 0.4168 0.7563 0.3489 0.033 Uiso 1 1 calc R
C71 C 0.44796(18) 0.6239(2) 0.3949(2) 0.0284(13) Uani 1 1 d .
H71A H 0.4499 0.6366 0.4448 0.043 Uiso 1 1 calc R
H71B H 0.4796 0.6485 0.3731 0.043 Uiso 1 1 calc R
H71C H 0.4518 0.5708 0.3898 0.043 Uiso 1 1 calc R
C72 C 0.4837(2) 0.2204(3) 0.4115(3) 0.0368(15) Uani 1 1 d .
H72A H 0.5162 0.2557 0.4117 0.044 Uiso 1 1 calc R
H72B H 0.4490 0.2423 0.3855 0.044 Uiso 1 1 calc R
C73 C 0.4723(3) 0.2036(4) 0.4777(4) 0.098(3) Uani 1 1 d .
H73A H 0.4296 0.2007 0.4796 0.118 Uiso 1 1 calc R
H73B H 0.4867 0.2440 0.5090 0.118 Uiso 1 1 calc R
C74 C 0.4985(3) 0.1336(3) 0.5054(3) 0.0619(18) Uani 1 1 d .
H74A H 0.4685 0.0997 0.5205 0.074 Uiso 1 1 calc R
H74B H 0.5281 0.1424 0.5450 0.074 Uiso 1 1 calc R
C75 C 0.5258(3) 0.1049(4) 0.4416(3) 0.076(2) Uani 1 1 d .
H75A H 0.5161 0.0526 0.4335 0.092 Uiso 1 1 calc R
H75B H 0.5686 0.1104 0.4472 0.092 Uiso 1 1 calc R
C76 C 0.9545(4) 0.1019(4) 1.0207(3) 0.090(3) Uani 1 1 d .
H76A H 0.9490 0.0633 1.0558 0.108 Uiso 1 1 calc R
H76B H 0.9209 0.1357 1.0205 0.108 Uiso 1 1 calc R
C77 C 1.0101(3) 0.1446(6) 1.0435(4) 0.155(5) Uani 1 1 d .
H77A H 1.0402 0.1136 1.0687 0.186 Uiso 1 1 calc R
H77B H 1.0025 0.1885 1.0718 0.186 Uiso 1 1 calc R
C78 C 1.0250(2) 0.1645(3) 0.9667(3) 0.0455(16) Uani 1 1 d .
H78A H 1.0097 0.2135 0.9527 0.055 Uiso 1 1 calc R
H78B H 1.0676 0.1638 0.9630 0.055 Uiso 1 1 calc R
C79 C 0.9960(3) 0.1069(4) 0.9232(4) 0.088(3) Uani 1 1 d .
H79A H 0.9786 0.1302 0.8797 0.106 Uiso 1 1 calc R
H79B H 1.0263 0.0727 0.9095 0.106 Uiso 1 1 calc R
C80 C 0.03948(17) 0.6259(2) 0.0711(2) 0.0233(12) Uani 1 1 d .
H80A H 0.0068 0.6474 0.0934 0.035 Uiso 1 1 calc R
H80B H 0.0344 0.5727 0.0676 0.035 Uiso 1 1 calc R
H80C H 0.0410 0.6466 0.0241 0.035 Uiso 1 1 calc R

loop_
_atom_site_aniso_label
_atom_site_aniso_U_11
_atom_site_aniso_U_22
_atom_site_aniso_U_33
_atom_site_aniso_U_23
_atom_site_aniso_U_13
_atom_site_aniso_U_12
Cu1 0.0137(3) 0.0126(3) 0.0102(3) -0.0003(3) 0.0005(2) -0.0001(2)
Cu2 0.0115(3) 0.0127(3) 0.0139(3) 0.0000(3) -0.0008(2) 0.0000(2)
N1 0.0094(19) 0.0142(18) 0.0055(18) -0.0002(17) -0.0016(15) 0.0037(16)
N2 0.010(2) 0.0097(19) 0.013(2) -0.0007(17) 0.0018(16) -0.0017(16)
O1 0.223(8) 0.135(5) 0.149(7) -0.039(5) -0.033(6) 0.052(5)
O2 0.087(4) 0.130(5) 0.146(6) 0.000(5) 0.024(4) -0.012(4)
P1 0.0108(6) 0.0107(6) 0.0124(6) 0.0001(5) 0.0007(5) 0.0009(5)
P2 0.0114(7) 0.0141(6) 0.0131(7) 0.0020(5) -0.0004(5) 0.0021(5)
P3 0.0117(6) 0.0129(6) 0.0100(6) -0.0002(5) -0.0005(5) -0.0015(5)
P4 0.0118(7) 0.0121(6) 0.0119(7) -0.0003(5) -0.0004(5) -0.0008(5)
C1 0.007(2) 0.008(2) 0.011(2) -0.0006(19) -0.0036(19) 0.0002(18)
C2 0.012(2) 0.010(2) 0.014(2) -0.004(2) 0.0028(19) -0.008(2)
C3 0.012(2) 0.016(2) 0.014(3) -0.003(2) -0.002(2) 0.001(2)
C4 0.016(3) 0.018(2) 0.019(3) -0.003(2) 0.006(2) 0.001(2)
C5 0.013(2) 0.016(2) 0.011(2) -0.001(2) -0.0007(19) -0.002(2)
C6 0.007(2) 0.010(2) 0.014(3) 0.000(2) -0.0046(19) 0.0020(18)
C7 0.016(3) 0.025(2) 0.010(2) -0.001(2) 0.0028(19) 0.006(2)
C8 0.027(3) 0.071(4) 0.020(3) 0.006(3) 0.008(2) -0.008(3)
C9 0.055(4) 0.041(3) 0.018(3) -0.004(3) 0.004(3) 0.001(3)
C10 0.039(3) 0.052(3) 0.019(3) 0.009(3) 0.004(3) 0.017(3)
C11 0.012(3) 0.016(2) 0.009(2) -0.004(2) 0.0013(19) 0.0015(19)
C12 0.009(2) 0.012(2) 0.011(2) -0.001(2) -0.0021(19) 0.0042(19)
C13 0.018(3) 0.013(2) 0.013(3) 0.003(2) 0.003(2) 0.004(2)
C14 0.008(2) 0.015(2) 0.017(3) 0.000(2) -0.001(2) 0.0033(19)
C15 0.009(2) 0.018(2) 0.019(3) 0.004(2) -0.0002(19) -0.005(2)
C16 0.015(3) 0.015(2) 0.016(3) 0.003(2) -0.002(2) -0.002(2)
C17 0.005(2) 0.023(2) 0.021(3) 0.001(2) -0.006(2) 0.002(2)
C18 0.014(3) 0.039(3) 0.033(3) 0.010(3) -0.009(2) -0.001(2)
C19 0.018(3) 0.031(3) 0.045(4) 0.002(3) -0.001(3) 0.011(2)
C20 0.007(2) 0.033(3) 0.041(3) 0.007(3) -0.006(2) 0.001(2)
C21 0.014(2) 0.007(2) 0.008(2) 0.007(2) 0.0013(18) -0.0029(19)
C22 0.008(2) 0.009(2) 0.007(2) 0.0053(19) 0.0028(18) -0.0001(18)
C23 0.016(3) 0.013(2) 0.012(3) 0.001(2) -0.003(2) -0.002(2)
C24 0.008(2) 0.012(2) 0.015(2) -0.001(2) -0.0015(18) 0.0008(19)
C25 0.008(2) 0.019(2) 0.015(3) 0.001(2) 0.003(2) 0.0065(19)
C26 0.017(3) 0.010(2) 0.010(2) -0.0024(19) -0.001(2) -0.0015(19)
C27 0.009(2) 0.020(2) 0.017(3) 0.001(2) 0.0006(19) 0.000(2)
C28 0.009(2) 0.023(3) 0.028(3) 0.002(2) -0.005(2) -0.001(2)
C29 0.016(3) 0.037(3) 0.027(3) -0.010(3) -0.002(2) 0.001(2)
C30 0.014(3) 0.028(3) 0.031(3) 0.007(2) -0.001(2) -0.005(2)
C31 0.006(2) 0.013(2) 0.010(2) 0.000(2) 0.0023(18) 0.0048(18)
C32 0.009(2) 0.009(2) 0.016(3) 0.001(2) 0.002(2) 0.0040(18)
C33 0.007(2) 0.013(2) 0.009(2) -0.003(2) -0.0047(19) -0.0043(18)
C34 0.011(2) 0.015(2) 0.011(2) -0.002(2) 0.0034(19) 0.0043(19)
C35 0.009(2) 0.015(2) 0.017(3) 0.002(2) 0.004(2) 0.0035(19)
C36 0.007(2) 0.012(2) 0.018(3) -0.004(2) 0.000(2) -0.0003(18)
C37 0.013(2) 0.019(2) 0.012(2) -0.001(2) -0.0001(19) 0.003(2)
C38 0.026(3) 0.033(3) 0.016(3) -0.005(2) 0.004(2) -0.003(2)
C39 0.022(3) 0.040(3) 0.011(2) 0.001(2) 0.001(2) 0.000(2)
C40 0.027(3) 0.032(3) 0.009(3) 0.001(2) 0.004(2) -0.002(2)
C41 0.012(2) 0.008(2) 0.017(3) 0.002(2) 0.000(2) -0.0005(18)
C42 0.014(3) 0.020(2) 0.010(3) 0.001(2) 0.004(2) 0.002(2)
C43 0.014(3) 0.021(3) 0.020(3) 0.000(2) -0.001(2) 0.005(2)
C44 0.016(3) 0.014(2) 0.012(3) 0.006(2) -0.002(2) -0.002(2)
C45 0.019(3) 0.015(2) 0.026(3) 0.006(2) -0.003(2) -0.003(2)
C46 0.019(3) 0.044(3) 0.026(3) 0.002(3) 0.002(2) -0.012(2)
C47 0.090(5) 0.102(5) 0.026(4) 0.028(4) -0.017(4) -0.076(4)
C48 0.014(3) 0.018(2) 0.018(3) 0.002(2) 0.004(2) 0.002(2)
C49 0.021(3) 0.022(3) 0.015(3) 0.002(2) 0.007(2) -0.001(2)
C50 0.028(3) 0.058(4) 0.024(3) 0.022(3) -0.002(3) 0.006(3)
C51 0.018(3) 0.042(3) 0.035(3) -0.015(3) -0.004(2) 0.004(2)
C52 0.015(3) 0.011(2) 0.019(3) 0.002(2) -0.004(2) -0.0041(19)
C53 0.017(3) 0.020(3) 0.024(3) -0.002(2) -0.004(2) 0.008(2)
C54 0.054(4) 0.053(4) 0.038(4) -0.009(3) 0.001(3) 0.029(3)
C55 0.046(4) 0.043(3) 0.042(4) -0.002(3) -0.008(3) -0.002(3)
C56 0.013(3) 0.021(3) 0.022(3) 0.003(2) -0.002(2) -0.002(2)
C57 0.025(3) 0.018(2) 0.024(3) 0.003(2) 0.005(2) -0.001(2)
C58 0.038(3) 0.022(3) 0.019(3) 0.006(2) -0.001(2) -0.006(2)
C59 0.029(3) 0.030(3) 0.041(4) 0.012(3) 0.012(3) -0.003(2)
C60 0.013(2) 0.014(2) 0.014(3) 0.000(2) 0.001(2) -0.0035(19)
C61 0.013(3) 0.026(3) 0.018(3) -0.003(2) 0.003(2) 0.003(2)
C62 0.045(4) 0.027(3) 0.021(3) -0.005(2) 0.011(3) 0.000(3)
C63 0.048(4) 0.018(3) 0.035(3) -0.006(3) 0.015(3) 0.000(2)
C64 0.014(3) 0.014(2) 0.015(3) -0.004(2) 0.001(2) -0.0002(19)
C65 0.013(3) 0.015(2) 0.018(3) -0.004(2) -0.003(2) -0.001(2)
C66 0.028(3) 0.042(3) 0.027(3) -0.011(3) -0.005(3) 0.019(3)
C67 0.023(3) 0.021(3) 0.027(3) -0.006(2) 0.004(2) 0.005(2)
C68 0.011(2) 0.016(2) 0.015(3) 0.000(2) 0.000(2) 0.0021(19)
C69 0.016(3) 0.023(3) 0.014(3) -0.002(2) -0.003(2) -0.005(2)
C70 0.021(3) 0.026(3) 0.020(3) -0.002(2) 0.004(2) -0.009(2)
C71 0.016(3) 0.028(3) 0.041(3) -0.004(3) -0.002(2) -0.005(2)
C72 0.061(4) 0.015(3) 0.032(3) 0.001(3) -0.006(3) 0.019(3)
C73 0.113(7) 0.065(5) 0.120(8) -0.007(5) 0.024(6) 0.055(5)
C74 0.043(4) 0.086(5) 0.054(5) -0.005(4) -0.007(3) 0.003(4)
C75 0.076(5) 0.084(5) 0.067(5) -0.002(5) -0.008(4) 0.031(4)
C76 0.163(9) 0.082(5) 0.034(4) 0.025(4) 0.061(5) 0.069(6)
C77 0.053(6) 0.299(14) 0.102(8) -0.038(9) -0.059(6) 0.051(7)
C78 0.024(3) 0.064(4) 0.046(4) 0.000(4) -0.012(3) 0.000(3)
C79 0.026(4) 0.068(5) 0.169(9) 0.048(6) 0.000(5) -0.006(4)
C80 0.019(3) 0.028(3) 0.023(3) 0.000(2) 0.002(2) 0.002(2)

loop_
_atom_type_symbol
_atom_type_description
_atom_type_scat_dispersion_real
_atom_type_scat_dispersion_imag
_atom_type_scat_source
C C 0.0033 0.0016 'International Tables Vol C Tables 4.2.6.8 and 6.1.1.4'
H H 0.0000 0.0000 'International Tables Vol C Tables 4.2.6.8 and 6.1.1.4'
N N 0.0061 0.0033 'International Tables Vol C Tables 4.2.6.8 and 6.1.1.4'
P P 0.1023 0.0942 'International Tables Vol C Tables 4.2.6.8 and 6.1.1.4'
Cu Cu 0.3201 1.2651 'International Tables Vol C Tables 4.2.6.8 and 6.1.1.4'
O O 0.0106 0.0060 'International Tables Vol C Tables 4.2.6.8 and 6.1.1.4'

loop_
_geom_angle_atom_site_label_1
_geom_angle_atom_site_label_2
_geom_angle_atom_site_label_3
_geom_angle
N2 Cu1 N1 101.35(11)
N2 Cu1 P1 121.81(10)
N1 Cu1 P1 88.20(9)
N2 Cu1 P4 88.01(9)
N1 Cu1 P4 118.66(9)
P1 Cu1 P4 136.36(4)
N1 Cu2 N2 101.19(11)
N1 Cu2 P3 120.19(9)
N2 Cu2 P3 87.86(9)
N1 Cu2 P2 88.92(9)
N2 Cu2 P2 115.63(10)
P3 Cu2 P2 139.27(5)
C2 N1 C11 113.5(3)
C2 N1 Cu2 119.3(3)
C11 N1 Cu2 111.7(2)
C2 N1 Cu1 111.8(3)
C11 N1 Cu1 117.7(2)
Cu2 N1 Cu1 78.77(10)
C31 N2 C21 114.7(3)
C31 N2 Cu1 112.7(2)
C21 N2 Cu1 117.8(2)
C31 N2 Cu2 115.9(2)
C21 N2 Cu2 112.4(2)
Cu1 N2 Cu2 78.52(10)
C72 O1 C75 105.4(5)
C79 O2 C76 99.7(6)
C1 P1 C41 102.52(18)
C1 P1 C44 100.05(18)
C41 P1 C44 101.98(18)
C1 P1 Cu1 98.67(14)
C41 P1 Cu1 124.70(13)
C44 P1 Cu1 123.66(14)
C12 P2 C48 108.88(19)
C12 P2 C52 102.91(18)
C48 P2 C52 101.45(19)
C12 P2 Cu2 98.55(14)
C48 P2 Cu2 118.73(14)
C52 P2 Cu2 124.54(15)
C22 P3 C60 104.59(18)
C22 P3 C56 98.75(18)
C60 P3 C56 102.72(19)
C22 P3 Cu2 99.19(14)
C60 P3 Cu2 121.70(14)
C56 P3 Cu2 125.20(15)
C32 P4 C68 101.33(18)
C32 P4 C64 99.15(18)
C68 P4 C64 103.75(19)
C32 P4 Cu1 98.36(14)
C68 P4 Cu1 124.27(13)
C64 P4 Cu1 123.71(15)
C2 C1 C6 119.9(4)
C2 C1 P1 118.3(3)
C6 C1 P1 121.5(3)
N1 C2 C1 122.8(4)
N1 C2 C3 120.7(4)
C1 C2 C3 116.4(4)
C4 C3 C2 121.5(4)
C4 C3 H3 119.2
C2 C3 H3 119.2
C3 C4 C5 122.8(4)
C3 C4 H4 118.6
C5 C4 H4 118.6
C6 C5 C4 115.4(4)
C6 C5 C7 123.8(4)
C4 C5 C7 120.8(4)
C5 C6 C1 123.8(4)
C5 C6 H6 118.1
C1 C6 H6 118.1
C9 C7 C5 112.0(4)
C9 C7 C10 108.1(4)
C5 C7 C10 112.5(3)
C9 C7 C8 108.8(4)
C5 C7 C8 107.9(4)
C10 C7 C8 107.5(4)
C7 C8 H8A 109.5
C7 C8 H8B 109.5
H8A C8 H8B 109.5
C7 C8 H8C 109.5
H8A C8 H8C 109.5
H8B C8 H8C 109.5
C7 C9 H9A 109.5
C7 C9 H9B 109.5
H9A C9 H9B 109.5
C7 C9 H9C 109.5
H9A C9 H9C 109.5
H9B C9 H9C 109.5
C7 C10 H10A 109.5
C7 C10 H10B 109.5
H10A C10 H10B 109.5
C7 C10 H10C 109.5
H10A C10 H10C 109.5
H10B C10 H10C 109.5
C16 C11 C12 117.2(4)
C16 C11 N1 120.5(4)
C12 C11 N1 122.3(4)
C11 C12 C13 118.5(4)
C11 C12 P2 118.3(3)
C13 C12 P2 122.9(3)
C14 C13 C12 124.0(4)
C14 C13 H13 118.0
C12 C13 H13 118.0
C13 C14 C15 116.1(4)
C13 C14 C17 121.3(4)
C15 C14 C17 122.4(4)
C16 C15 C14 121.4(4)
C16 C15 H15 119.3
C14 C15 H15 119.3
C15 C16 C11 122.8(4)
C15 C16 H16 118.6
C11 C16 H16 118.6
C18 C17 C14 111.9(3)
C18 C17 C20 108.2(4)
C14 C17 C20 111.0(3)
C18 C17 C19 108.6(4)
C14 C17 C19 108.5(3)
C20 C17 C19 108.6(3)
C17 C18 H18A 109.5
C17 C18 H18B 109.5
H18A C18 H18B 109.5
C17 C18 H18C 109.5
H18A C18 H18C 109.5
H18B C18 H18C 109.5
C17 C19 H19A 109.5
C17 C19 H19B 109.5
H19A C19 H19B 109.5
C17 C19 H19C 109.5
H19A C19 H19C 109.5
H19B C19 H19C 109.5
C17 C20 H20A 109.5
C17 C20 H20B 109.5
H20A C20 H20B 109.5
C17 C20 H20C 109.5
H20A C20 H20C 109.5
H20B C20 H20C 109.5
C26 C21 C22 116.8(4)
C26 C21 N2 122.2(4)
C22 C21 N2 121.0(3)
C21 C22 C23 119.3(4)
C21 C22 P3 118.2(3)
C23 C22 P3 121.2(3)
C24 C23 C22 123.5(4)
C24 C23 H23 118.3
C22 C23 H23 118.3
C23 C24 C25 115.7(4)
C23 C24 C27 121.9(4)
C25 C24 C27 122.1(4)
C26 C25 C24 122.2(4)
C26 C25 H25 118.9
C24 C25 H25 118.9
C25 C26 C21 122.5(4)
C25 C26 H26 118.7
C21 C26 H26 118.7
C24 C27 C30 108.2(3)
C24 C27 C28 111.2(3)
C30 C27 C28 108.5(3)
C24 C27 C29 112.9(3)
C30 C27 C29 108.1(3)
C28 C27 C29 107.8(4)
C27 C28 H28A 109.5
C27 C28 H28B 109.5
H28A C28 H28B 109.5
C27 C28 H28C 109.5
H28A C28 H28C 109.5
H28B C28 H28C 109.5
C27 C29 H29A 109.5
C27 C29 H29B 109.5
H29A C29 H29B 109.5
C27 C29 H29C 109.5
H29A C29 H29C 109.5
H29B C29 H29C 109.5
C27 C30 H30A 109.5
C27 C30 H30B 109.5
H30A C30 H30B 109.5
C27 C30 H30C 109.5
H30A C30 H30C 109.5
H30B C30 H30C 109.5
C36 C31 N2 121.6(4)
C36 C31 C32 116.3(4)
N2 C31 C32 122.1(3)
C33 C32 C31 120.2(4)
C33 C32 P4 122.0(3)
C31 C32 P4 117.7(3)
C34 C33 C32 123.3(4)
C34 C33 H33 118.4
C32 C33 H33 118.4
C33 C34 C35 116.3(4)
C33 C34 C37 120.3(4)
C35 C34 C37 123.4(4)
C36 C35 C34 121.8(4)
C36 C35 H35 119.1
C34 C35 H35 119.1
C35 C36 C31 122.1(4)
C35 C36 H36 119.0
C31 C36 H36 119.0
C40 C37 C39 108.6(3)
C40 C37 C34 112.2(3)
C39 C37 C34 109.8(3)
C40 C37 C38 108.9(3)
C39 C37 C38 108.7(4)
C34 C37 C38 108.5(3)
C37 C38 H38A 109.5
C37 C38 H38B 109.5
H38A C38 H38B 109.5
C37 C38 H38C 109.5
H38A C38 H38C 109.5
H38B C38 H38C 109.5
C37 C39 H39A 109.5
C37 C39 H39B 109.5
H39A C39 H39B 109.5
C37 C39 H39C 109.5
H39A C39 H39C 109.5
H39B C39 H39C 109.5
C37 C40 H40A 109.5
C37 C40 H40B 109.5
H40A C40 H40B 109.5
C37 C40 H40C 109.5
H40A C40 H40C 109.5
H40B C40 H40C 109.5
C42 C41 P1 118.5(3)
C42 C41 H41A 107.7
P1 C41 H41A 107.7
C42 C41 H41B 107.7
P1 C41 H41B 107.7
H41A C41 H41B 107.1
C80 C42 C43 109.6(4)
C80 C42 C41 109.7(3)
C43 C42 C41 113.1(3)
C80 C42 H42 108.1
C43 C42 H42 108.1
C41 C42 H42 108.1
C42 C43 H43A 109.5
C42 C43 H43B 109.5
H43A C43 H43B 109.5
C42 C43 H43C 109.5
H43A C43 H43C 109.5
H43B C43 H43C 109.5
C45 C44 P1 115.3(3)
C45 C44 H44A 108.4
P1 C44 H44A 108.4
C45 C44 H44B 108.4
P1 C44 H44B 108.4
H44A C44 H44B 107.5
C47 C45 C44 111.2(4)
C47 C45 C46 110.2(4)
C44 C45 C46 111.2(4)
C47 C45 H45 108.0
C44 C45 H45 108.0
C46 C45 H45 108.0
C45 C46 H46A 109.5
C45 C46 H46B 109.5
H46A C46 H46B 109.5
C45 C46 H46C 109.5
H46A C46 H46C 109.5
H46B C46 H46C 109.5
C45 C47 H47A 109.5
C45 C47 H47B 109.5
H47A C47 H47B 109.5
C45 C47 H47C 109.5
H47A C47 H47C 109.5
H47B C47 H47C 109.5
C49 C48 P2 121.2(3)
C49 C48 H48A 107.0
P2 C48 H48A 107.0
C49 C48 H48B 107.0
P2 C48 H48B 107.0
H48A C48 H48B 106.8
C50 C49 C51 110.6(4)
C50 C49 C48 110.2(4)
C51 C49 C48 111.1(3)
C50 C49 H49 108.3
C51 C49 H49 108.3
C48 C49 H49 108.3
C49 C50 H50A 109.5
C49 C50 H50B 109.5
H50A C50 H50B 109.5
C49 C50 H50C 109.5
H50A C50 H50C 109.5
H50B C50 H50C 109.5
C49 C51 H51A 109.5
C49 C51 H51B 109.5
H51A C51 H51B 109.5
C49 C51 H51C 109.5
H51A C51 H51C 109.5
H51B C51 H51C 109.5
C53 C52 P2 114.3(3)
C53 C52 H52A 108.7
P2 C52 H52A 108.7
C53 C52 H52B 108.7
P2 C52 H52B 108.7
H52A C52 H52B 107.6
C55 C53 C54 110.0(4)
C55 C53 C52 109.2(4)
C54 C53 C52 110.5(4)
C55 C53 H53 109.0
C54 C53 H53 109.0
C52 C53 H53 109.0
C53 C54 H54A 109.5
C53 C54 H54B 109.5
H54A C54 H54B 109.5
C53 C54 H54C 109.5
H54A C54 H54C 109.5
H54B C54 H54C 109.5
C53 C55 H55A 109.5
C53 C55 H55B 109.5
H55A C55 H55B 109.5
C53 C55 H55C 109.5
H55A C55 H55C 109.5
H55B C55 H55C 109.5
C57 C56 P3 114.8(3)
C57 C56 H56A 108.6
P3 C56 H56A 108.6
C57 C56 H56B 108.6
P3 C56 H56B 108.6
H56A C56 H56B 107.5
C58 C57 C56 111.8(4)
C58 C57 C59 111.5(4)
C56 C57 C59 109.0(4)
C58 C57 H57 108.1
C56 C57 H57 108.1
C59 C57 H57 108.1
C57 C58 H58A 109.5
C57 C58 H58B 109.5
H58A C58 H58B 109.5
C57 C58 H58C 109.5
H58A C58 H58C 109.5
H58B C58 H58C 109.5
C57 C59 H59A 109.5
C57 C59 H59B 109.5
H59A C59 H59B 109.5
C57 C59 H59C 109.5
H59A C59 H59C 109.5
H59B C59 H59C 109.5
C61 C60 P3 117.2(3)
C61 C60 H60A 108.0
P3 C60 H60A 108.0
C61 C60 H60B 108.0
P3 C60 H60B 108.0
H60A C60 H60B 107.2
C62 C61 C63 108.9(4)
C62 C61 C60 108.5(3)
C63 C61 C60 113.6(3)
C62 C61 H61 108.6
C63 C61 H61 108.6
C60 C61 H61 108.6
C61 C62 H62A 109.5
C61 C62 H62B 109.5
H62A C62 H62B 109.5
C61 C62 H62C 109.5
H62A C62 H62C 109.5
H62B C62 H62C 109.5
C61 C63 H63A 109.5
C61 C63 H63B 109.5
H63A C63 H63B 109.5
C61 C63 H63C 109.5
H63A C63 H63C 109.5
H63B C63 H63C 109.5
C65 C64 P4 114.6(3)
C65 C64 H64A 108.6
P4 C64 H64A 108.6
C65 C64 H64B 108.6
P4 C64 H64B 108.6
H64A C64 H64B 107.6
C67 C65 C66 110.0(4)
C67 C65 C64 110.8(3)
C66 C65 C64 111.7(4)
C67 C65 H65 108.1
C66 C65 H65 108.1
C64 C65 H65 108.1
C65 C66 H66A 109.5
C65 C66 H66B 109.5
H66A C66 H66B 109.5
C65 C66 H66C 109.5
H66A C66 H66C 109.5
H66B C66 H66C 109.5
C65 C67 H67A 109.5
C65 C67 H67B 109.5
H67A C67 H67B 109.5
C65 C67 H67C 109.5
H67A C67 H67C 109.5
H67B C67 H67C 109.5
C69 C68 P4 118.9(3)
C69 C68 H68A 107.6
P4 C68 H68A 107.6
C69 C68 H68B 107.6
P4 C68 H68B 107.6
H68A C68 H68B 107.0
C70 C69 C71 109.4(4)
C70 C69 C68 113.5(3)
C71 C69 C68 108.8(3)
C70 C69 H69 108.3
C71 C69 H69 108.3
C68 C69 H69 108.3
C69 C70 H70A 109.5
C69 C70 H70B 109.5
H70A C70 H70B 109.5
C69 C70 H70C 109.5
H70A C70 H70C 109.5
H70B C70 H70C 109.5
C69 C71 H71A 109.5
C69 C71 H71B 109.5
H71A C71 H71B 109.5
C69 C71 H71C 109.5
H71A C71 H71C 109.5
H71B C71 H71C 109.5
C73 C72 O1 106.0(5)
C73 C72 H72A 110.5
O1 C72 H72A 110.5
C73 C72 H72B 110.5
O1 C72 H72B 110.5
H72A C72 H72B 108.7
C72 C73 C74 115.0(6)
C72 C73 H73A 108.5
C74 C73 H73A 108.5
C72 C73 H73B 108.5
C74 C73 H73B 108.5
H73A C73 H73B 107.5
C73 C74 C75 101.2(5)
C73 C74 H74A 111.5
C75 C74 H74A 111.5
C73 C74 H74B 111.5
C75 C74 H74B 111.5
H74A C74 H74B 109.3
C74 C75 O1 104.2(5)
C74 C75 H75A 110.9
O1 C75 H75A 110.9
C74 C75 H75B 110.9
O1 C75 H75B 110.9
H75A C75 H75B 108.9
O2 C76 C77 114.3(6)
O2 C76 H76A 108.7
C77 C76 H76A 108.7
O2 C76 H76B 108.7
C77 C76 H76B 108.7
H76A C76 H76B 107.6
C76 C77 C78 95.4(5)
C76 C77 H77A 112.7
C78 C77 H77A 112.7
C76 C77 H77B 112.7
C78 C77 H77B 112.7
H77A C77 H77B 110.1
C79 C78 C77 103.8(6)
C79 C78 H78A 111.0
C77 C78 H78A 111.0
C79 C78 H78B 111.0
C77 C78 H78B 111.0
H78A C78 H78B 109.0
O2 C79 C78 118.7(7)
O2 C79 H79A 107.6
C78 C79 H79A 107.6
O2 C79 H79B 107.6
C78 C79 H79B 107.6
H79A C79 H79B 107.1
C42 C80 H80A 109.5
C42 C80 H80B 109.5
H80A C80 H80B 109.5
C42 C80 H80C 109.5
H80A C80 H80C 109.5
H80B C80 H80C 109.5

loop_
_geom_bond_atom_site_label_1
_geom_bond_atom_site_label_2
_geom_bond_distance
Cu1 N2 2.139(3)
Cu1 N1 2.164(3)
Cu1 P1 2.2326(13)
Cu1 P4 2.2439(13)
Cu2 N1 2.135(3)
Cu2 N2 2.173(3)
Cu2 P3 2.2139(13)
Cu2 P2 2.2236(13)
N1 C2 1.403(5)
N1 C11 1.423(5)
N2 C31 1.414(5)
N2 C21 1.417(5)
O1 C72 1.420(7)
O1 C75 1.561(8)
O2 C79 1.339(7)
O2 C76 1.498(8)
P1 C1 1.816(4)
P1 C41 1.840(4)
P1 C44 1.851(4)
P2 C12 1.811(4)
P2 C48 1.835(4)
P2 C52 1.838(4)
P3 C22 1.819(4)
P3 C60 1.844(4)
P3 C56 1.851(4)
P4 C32 1.826(4)
P4 C68 1.841(4)
P4 C64 1.858(4)
C1 C2 1.408(5)
C1 C6 1.411(5)
C2 C3 1.428(5)
C3 C4 1.375(5)
C3 H3 0.9500
C4 C5 1.405(5)
C4 H4 0.9500
C5 C6 1.385(5)
C5 C7 1.524(5)
C6 H6 0.9500
C7 C9 1.521(6)
C7 C10 1.531(5)
C7 C8 1.546(6)
C8 H8A 0.9800
C8 H8B 0.9800
C8 H8C 0.9800
C9 H9A 0.9800
C9 H9B 0.9800
C9 H9C 0.9800
C10 H10A 0.9800
C10 H10B 0.9800
C10 H10C 0.9800
C11 C16 1.399(5)
C11 C12 1.408(5)
C12 C13 1.409(5)
C13 C14 1.388(5)
C13 H13 0.9500
C14 C15 1.393(5)
C14 C17 1.530(5)
C15 C16 1.376(5)
C15 H15 0.9500
C16 H16 0.9500
C17 C18 1.521(6)
C17 C20 1.540(5)
C17 C19 1.545(5)
C18 H18A 0.9800
C18 H18B 0.9800
C18 H18C 0.9800
C19 H19A 0.9800
C19 H19B 0.9800
C19 H19C 0.9800
C20 H20A 0.9800
C20 H20B 0.9800
C20 H20C 0.9800
C21 C26 1.398(5)
C21 C22 1.412(5)
C22 C23 1.412(5)
C23 C24 1.389(5)
C23 H23 0.9500
C24 C25 1.398(5)
C24 C27 1.532(5)
C25 C26 1.374(5)
C25 H25 0.9500
C26 H26 0.9500
C27 C30 1.535(5)
C27 C28 1.538(5)
C27 C29 1.539(5)
C28 H28A 0.9800
C28 H28B 0.9800
C28 H28C 0.9800
C29 H29A 0.9800
C29 H29B 0.9800
C29 H29C 0.9800
C30 H30A 0.9800
C30 H30B 0.9800
C30 H30C 0.9800
C31 C36 1.404(5)
C31 C32 1.416(5)
C32 C33 1.394(5)
C33 C34 1.387(5)
C33 H33 0.9500
C34 C35 1.392(5)
C34 C37 1.547(5)
C35 C36 1.390(5)
C35 H35 0.9500
C36 H36 0.9500
C37 C40 1.528(5)
C37 C39 1.535(5)
C37 C38 1.549(5)
C38 H38A 0.9800
C38 H38B 0.9800
C38 H38C 0.9800
C39 H39A 0.9800
C39 H39B 0.9800
C39 H39C 0.9800
C40 H40A 0.9800
C40 H40B 0.9800
C40 H40C 0.9800
C41 C42 1.538(5)
C41 H41A 0.9900
C41 H41B 0.9900
C42 C80 1.522(5)
C42 C43 1.530(5)
C42 H42 1.0000
C43 H43A 0.9800
C43 H43B 0.9800
C43 H43C 0.9800
C44 C45 1.517(5)
C44 H44A 0.9900
C44 H44B 0.9900
C45 C47 1.513(6)
C45 C46 1.520(5)
C45 H45 1.0000
C46 H46A 0.9800
C46 H46B 0.9800
C46 H46C 0.9800
C47 H47A 0.9800
C47 H47B 0.9800
C47 H47C 0.9800
C48 C49 1.552(6)
C48 H48A 0.9900
C48 H48B 0.9900
C49 C50 1.524(5)
C49 C51 1.529(6)
C49 H49 1.0000
C50 H50A 0.9800
C50 H50B 0.9800
C50 H50C 0.9800
C51 H51A 0.9800
C51 H51B 0.9800
C51 H51C 0.9800
C52 C53 1.542(6)
C52 H52A 0.9900
C52 H52B 0.9900
C53 C55 1.526(6)
C53 C54 1.531(6)
C53 H53 1.0000
C54 H54A 0.9800
C54 H54B 0.9800
C54 H54C 0.9800
C55 H55A 0.9800
C55 H55B 0.9800
C55 H55C 0.9800
C56 C57 1.534(6)
C56 H56A 0.9900
C56 H56B 0.9900
C57 C58 1.510(6)
C57 C59 1.535(5)
C57 H57 1.0000
C58 H58A 0.9800
C58 H58B 0.9800
C58 H58C 0.9800
C59 H59A 0.9800
C59 H59B 0.9800
C59 H59C 0.9800
C60 C61 1.540(5)
C60 H60A 0.9900
C60 H60B 0.9900
C61 C62 1.513(6)
C61 C63 1.525(5)
C61 H61 1.0000
C62 H62A 0.9800
C62 H62B 0.9800
C62 H62C 0.9800
C63 H63A 0.9800
C63 H63B 0.9800
C63 H63C 0.9800
C64 C65 1.531(5)
C64 H64A 0.9900
C64 H64B 0.9900
C65 C67 1.521(5)
C65 C66 1.529(6)
C65 H65 1.0000
C66 H66A 0.9800
C66 H66B 0.9800
C66 H66C 0.9800
C67 H67A 0.9800
C67 H67B 0.9800
C67 H67C 0.9800
C68 C69 1.549(5)
C68 H68A 0.9900
C68 H68B 0.9900
C69 C70 1.532(5)
C69 C71 1.534(5)
C69 H69 1.0000
C70 H70A 0.9800
C70 H70B 0.9800
C70 H70C 0.9800
C71 H71A 0.9800
C71 H71B 0.9800
C71 H71C 0.9800
C72 C73 1.352(8)
C72 H72A 0.9900
C72 H72B 0.9900
C73 C74 1.491(8)
C73 H73A 0.9900
C73 H73B 0.9900
C74 C75 1.513(7)
C74 H74A 0.9900
C74 H74B 0.9900
C75 H75A 0.9900
C75 H75B 0.9900
C76 C77 1.533(10)
C76 H76A 0.9900
C76 H76B 0.9900
C77 C78 1.581(9)
C77 H77A 0.9900
C77 H77B 0.9900
C78 C79 1.468(8)
C78 H78A 0.9900
C78 H78B 0.9900
C79 H79A 0.9900
C79 H79B 0.9900
C80 H80A 0.9800
C80 H80B 0.9800
C80 H80C 0.9800
